data_9012358
loop_
_publ_author_name
'Jacobs, H.'
'Niemann, A.'
'Kockelmann, W.'

_publ_section_title
;Low temperature investigations of hydrogen bridge bonds in the hydroxides
 beta-Be(OH)2 and epsilon-Zn(OH)2 by Raman-spectroscopy as well as X-ray and
 neutron diffraction Locality: synthetic Sample: T = 50 K
;
_journal_name_full 'Zeitschrift fur Anorganische und Allgemeine Chemie'
_journal_page_first 1247
_journal_page_last 1254
_journal_paper_doi 10.1002/zaac.200500030
_journal_volume 631
_journal_year 2005
_chemical_formula_structural Zn(OD)2
_chemical_formula_sum 'D2 O2 Zn'
_chemical_name_mineral Wulfingite
_space_group_IT_number 19
_symmetry_space_group_name_Hall 'P 2ac 2ab'
_symmetry_space_group_name_H-M 'P 21 21 21'
_cell_angle_alpha 90
_cell_angle_beta 90
_cell_angle_gamma 90
_cell_length_a 4.88626
_cell_length_b 5.12609
_cell_length_c 8.5066
_cell_formula_units_Z 4
_cell_volume 213.068
_diffrn_ambient_temperature 50
_exptl_crystal_density_diffrn 3.162
_cod_original_formula_sum 'Zn O2 D2'
_cod_database_code 9012358

loop_
_symmetry_equiv_pos_as_xyz
x,y,z
-x,1/2+y,1/2-z
1/2+x,1/2-y,-z
1/2-x,-y,1/2+z

loop_
_atom_site_aniso_label
_atom_site_aniso_U_11
_atom_site_aniso_U_22
_atom_site_aniso_U_33
_atom_site_aniso_U_12
_atom_site_aniso_U_13
_atom_site_aniso_U_23
Zn 0.00110 0.00320 0.00240 -0.00090 0.00020 0.00120
O1 0.00180 0.00700 0.00350 0.00070 -0.00090 0.00250
O2 0.00440 0.00130 0.00350 0.00070 0.00130 0.00090
D1 0.01370 0.01850 0.01120 0.00200 -0.00270 0.00020
D2 0.01720 0.01230 0.01240 0.00240 -0.00310 0.00180

loop_
_atom_site_label
_atom_site_fract_x
_atom_site_fract_y
_atom_site_fract_z
_atom_site_U_iso_or_equiv
Zn 0.07170 0.64830 0.62390 0.00291
O1 0.11540 0.12410 0.07930 0.00519
O2 0.17000 0.31710 0.72120 0.00393
D1 0.47130 0.35920 0.84210 0.01824
D2 0.25530 0.81790 0.15150 0.01773

_database_code_amcsd 0015826
